data_4020660
loop_
_publ_author_name
'Bogdan Marciniec'
'Mariusz Majchrzak'
'Wies\/law Pruka\/la'
'Maciej Kubicki'
'Dariusz Chadyniak'

_publ_section_title
;
 Highly Stereoselective Synthesis, Structure, and Application
 of (E)-9-[2-(Silyl)ethenyl]-9H-carbazoles
;
_journal_name_full 'Journal of Organic Chemistry'
_journal_page_first 8550
_journal_page_last 8555
_journal_paper_doi 10.1021/jo051629t
_journal_volume 70
_journal_year 2005
_chemical_formula_sum 'C17 H19 N Si'
_chemical_formula_weight 265.42
_space_group_IT_number 14
_symmetry_cell_setting monoclinic
_symmetry_space_group_name_Hall '-P 2yn'
_symmetry_space_group_name_H-M 'P 1 21/n 1'
_cell_angle_alpha 90.00
_cell_angle_beta 106.03(3)
_cell_angle_gamma 90.00
_cell_formula_units_Z 4
_cell_length_a 14.789(3)
_cell_length_b 6.0360(10)
_cell_length_c 18.275(4)
_cell_measurement_temperature 293(2)
_cell_volume 1567.9(5)
_diffrn_ambient_temperature 293(2)
_exptl_crystal_density_diffrn 1.124
_cod_original_sg_symbol_H-M 'P 21/n'
_cod_database_code 4020660

loop_
_symmetry_equiv_pos_as_xyz
'x, y, z'
'-x+1/2, y+1/2, -z+1/2'
'-x, -y, -z'
'x-1/2, -y-1/2, z-1/2'

loop_
_atom_site_label
_atom_site_type_symbol
_atom_site_fract_x
_atom_site_fract_y
_atom_site_fract_z
_atom_site_U_iso_or_equiv
_atom_site_adp_type
_atom_site_occupancy
_atom_site_symmetry_multiplicity
_atom_site_calc_flag
_atom_site_refinement_flags
_atom_site_disorder_assembly
_atom_site_disorder_group
C1 C 0.6639(4) 0.3947(12) 0.6768(2) 0.0738(17) Uani 1 1 d . . .
H1 H 0.6884 0.5230 0.7030 0.089 Uiso 1 1 calc R . .
C2 C 0.5683(4) 0.3487(13) 0.6602(3) 0.083(2) Uani 1 1 d . . .
H2 H 0.5290 0.4443 0.6770 0.100 Uiso 1 1 calc R . .
C3 C 0.5317(4) 0.1653(13) 0.6194(3) 0.081(2) Uani 1 1 d . . .
H3 H 0.4671 0.1427 0.6073 0.097 Uiso 1 1 calc R . .
C4 C 0.5869(3) 0.0096(13) 0.5951(2) 0.0738(18) Uani 1 1 d . . .
H4 H 0.5612 -0.1175 0.5686 0.089 Uiso 1 1 calc R . .
C4A C 0.6834(3) 0.0568(10) 0.6130(2) 0.0587(15) Uani 1 1 d . . .
N5 N 0.7559(3) -0.0666(9) 0.5949(2) 0.0637(13) Uani 1 1 d . . .
C51 C 0.7388(3) -0.2337(11) 0.5411(2) 0.0650(15) Uani 1 1 d . . .
H51 H 0.6886 -0.3268 0.5410 0.078 Uiso 1 1 calc R . .
C52 C 0.7832(3) -0.2791(12) 0.4903(3) 0.0779(18) Uani 1 1 d . . .
H52 H 0.8347 -0.1895 0.4912 0.093 Uiso 1 1 calc R . .
Si5 Si 0.75705(9) -0.4989(3) 0.41674(7) 0.0659(5) Uani 1 1 d . . .
C5B C 0.8668(4) -0.6624(14) 0.4256(3) 0.108(2) Uani 1 1 d . . .
H5B1 H 0.8544 -0.7787 0.3884 0.140 Uiso 1 1 calc R . .
H5B2 H 0.8875 -0.7255 0.4757 0.140 Uiso 1 1 calc R . .
H5B3 H 0.9150 -0.5668 0.4174 0.140 Uiso 1 1 calc R . .
C5C C 0.7211(3) -0.3608(13) 0.3229(2) 0.093(2) Uani 1 1 d . . .
H5C1 H 0.7055 -0.4707 0.2834 0.121 Uiso 1 1 calc R . .
H5C2 H 0.7719 -0.2710 0.3165 0.121 Uiso 1 1 calc R . .
H5C3 H 0.6672 -0.2690 0.3200 0.121 Uiso 1 1 calc R . .
C5D C 0.6621(3) -0.6861(12) 0.4271(3) 0.088(2) Uani 1 1 d . . .
H5D1 H 0.6502 -0.7964 0.3878 0.115 Uiso 1 1 calc R . .
H5D2 H 0.6058 -0.6018 0.4230 0.115 Uiso 1 1 calc R . .
H5D3 H 0.6810 -0.7571 0.4760 0.115 Uiso 1 1 calc R . .
C5A C 0.8397(3) 0.0555(11) 0.6236(2) 0.0613(16) Uani 1 1 d . . .
C6 C 0.9315(3) -0.0080(12) 0.6240(2) 0.0762(17) Uani 1 1 d . . .
H6 H 0.9446 -0.1398 0.6026 0.091 Uiso 1 1 calc R . .
C7 C 1.0014(4) 0.1437(15) 0.6594(3) 0.090(2) Uani 1 1 d . . .
H7 H 1.0629 0.1154 0.6584 0.109 Uiso 1 1 calc R . .
C8 C 0.9844(4) 0.3304(14) 0.6950(3) 0.092(2) Uani 1 1 d . . .
H8 H 1.0345 0.4211 0.7194 0.110 Uiso 1 1 calc R . .
C9 C 0.8932(4) 0.3890(12) 0.6958(2) 0.0737(17) Uani 1 1 d . . .
H9 H 0.8810 0.5192 0.7186 0.088 Uiso 1 1 calc R . .
C9A C 0.8215(3) 0.2422(11) 0.6607(2) 0.0626(16) Uani 1 1 d . . .
C9B C 0.7220(3) 0.2471(11) 0.6538(2) 0.0573(14) Uani 1 1 d . . .

loop_
_atom_site_aniso_label
_atom_site_aniso_U_11
_atom_site_aniso_U_22
_atom_site_aniso_U_33
_atom_site_aniso_U_23
_atom_site_aniso_U_13
_atom_site_aniso_U_12
C1 0.085(4) 0.083(5) 0.053(3) -0.002(3) 0.019(3) -0.001(4)
C2 0.085(4) 0.099(7) 0.069(4) -0.008(4) 0.027(3) 0.015(4)
C3 0.061(3) 0.103(7) 0.079(4) 0.006(4) 0.021(3) 0.014(4)
C4 0.061(3) 0.096(6) 0.061(3) -0.005(3) 0.012(2) -0.012(4)
C4A 0.069(3) 0.063(5) 0.043(3) -0.007(3) 0.016(2) 0.000(3)
N5 0.066(3) 0.069(4) 0.058(2) -0.011(2) 0.019(2) 0.004(3)
C51 0.079(3) 0.059(4) 0.060(3) 0.003(3) 0.024(3) 0.009(3)
C52 0.081(3) 0.086(6) 0.069(3) 0.002(3) 0.025(3) -0.007(3)
Si5 0.0770(9) 0.0636(12) 0.0598(7) -0.0065(9) 0.0235(6) 0.0016(9)
C5B 0.104(4) 0.100(7) 0.129(5) 0.003(5) 0.047(4) 0.029(4)
C5C 0.104(4) 0.108(7) 0.069(3) -0.002(4) 0.026(3) -0.009(4)
C5D 0.089(4) 0.072(6) 0.103(4) 0.013(4) 0.026(3) -0.005(3)
C5A 0.068(4) 0.068(5) 0.048(3) 0.000(3) 0.016(2) -0.005(3)
C6 0.069(3) 0.084(5) 0.076(3) -0.004(4) 0.022(3) 0.011(4)
C7 0.070(4) 0.120(8) 0.084(4) -0.010(4) 0.026(3) -0.010(4)
C8 0.079(4) 0.119(8) 0.071(4) -0.007(4) 0.011(3) -0.025(4)
C9 0.087(4) 0.073(5) 0.060(3) -0.007(3) 0.020(3) -0.006(4)
C9A 0.069(4) 0.076(5) 0.042(3) -0.002(3) 0.013(3) -0.009(4)
C9B 0.067(3) 0.063(5) 0.044(3) -0.002(3) 0.018(2) 0.009(3)

loop_
_geom_bond_atom_site_label_1
_geom_bond_atom_site_label_2
_geom_bond_distance
_geom_bond_site_symmetry_2
_geom_bond_publ_flag
C1 C9B 1.382(7) . ?
C1 C2 1.389(6) . ?
C2 C3 1.360(9) . ?
C3 C4 1.395(8) . ?
C4 C4A 1.403(6) . ?
C4A C9B 1.402(8) . ?
C4A N5 1.417(6) . ?
N5 C51 1.383(7) . ?
N5 C5A 1.412(6) . ?
C51 C52 1.306(6) . ?
C52 Si5 1.852(6) . ?
Si5 C5C 1.848(5) . ?
Si5 C5D 1.853(6) . ?
Si5 C5B 1.868(6) . ?
C5A C9A 1.380(7) . ?
C5A C6 1.409(6) . ?
C6 C7 1.398(8) . ?
C7 C8 1.360(9) . ?
C8 C9 1.397(7) . ?
C9 C9A 1.395(8) . ?
C9A C9B 1.442(6) . ?

loop_
_cod_related_entry_id
_cod_related_entry_database
_cod_related_entry_code
1 ChemSpider 9840879
